data_7020048
loop_
_publ_author_name
'Williams, Edward R.'
'Morris, Samuel A.'
'Weller, Mark T.'

_publ_section_title
;
 Copper(ii) fluorophosphates.
;
_journal_issue 35
_journal_name_full 'Dalton transactions (Cambridge, England : 2003)'
_journal_page_first 10845
_journal_page_last 10853
_journal_paper_doi 10.1039/c2dt31131c
_journal_volume 41
_journal_year 2012
_chemical_formula_sum 'Cu3 F4 H8 N2 O12 P4'
_chemical_formula_weight 618.58
_space_group_IT_number 14
_symmetry_cell_setting monoclinic
_symmetry_space_group_name_Hall '-P 2ybc'
_symmetry_space_group_name_H-M 'P 1 21/c 1'
_atom_sites_solution_hydrogens geom
_atom_sites_solution_primary direct
_atom_sites_solution_secondary difmap
_audit_creation_method SHELXL-97
_audit_update_record
;
2012-05-09 # Formatted by publCIF
;
_cell_angle_alpha 90.00
_cell_angle_beta 94.870(5)
_cell_angle_gamma 90.00
_cell_formula_units_Z 2
_cell_length_a 7.8246(7)
_cell_length_b 9.4940(8)
_cell_length_c 9.1169(8)
_cell_measurement_reflns_used 21324
_cell_measurement_temperature 120(2)
_cell_measurement_theta_max 27.48
_cell_measurement_theta_min 2.91
_cell_volume 674.82(10)
_computing_cell_refinement 'DENZO (Otwinowski & Minor, 1997) & COLLECT (Hooft, R.W.W., 1998)'
_computing_data_collection 'COLLECT (Hooft, R.W.W., 1998)'
_computing_data_reduction 'DENZO (Otwinowski & Minor, 1997) & COLLECT (Hooft, R.W.W., 1998)'
_computing_structure_refinement 'SHELXL-97 (Sheldrick, 2008)'
_diffrn_ambient_temperature 120(2)
_diffrn_detector_area_resol_mean '4096x4096pixels / 62x62mm'
_diffrn_measured_fraction_theta_full 0.985
_diffrn_measured_fraction_theta_max 0.985
_diffrn_measurement_device_type 'Bruker-Nonius APEX II CCD camera on \k-goniostat'
_diffrn_measurement_method '\f & \w scans'
_diffrn_radiation_monochromator '10cm confocal mirrors'
_diffrn_radiation_source 'Bruker-Nonius FR591 rotating anode'
_diffrn_radiation_type MoK\a
_diffrn_radiation_wavelength 0.71073
_diffrn_reflns_av_R_equivalents 0.0724
_diffrn_reflns_av_sigmaI/netI 0.0561
_diffrn_reflns_limit_h_max 10
_diffrn_reflns_limit_h_min -9
_diffrn_reflns_limit_k_max 12
_diffrn_reflns_limit_k_min -12
_diffrn_reflns_limit_l_max 9
_diffrn_reflns_limit_l_min -11
_diffrn_reflns_number 7706
_diffrn_reflns_theta_full 27.64
_diffrn_reflns_theta_max 27.64
_diffrn_reflns_theta_min 3.10
_exptl_absorpt_coefficient_mu 5.281
_exptl_absorpt_correction_T_max 0.8793
_exptl_absorpt_correction_T_min 0.7782
_exptl_absorpt_correction_type multi-scan
_exptl_absorpt_process_details 'SADABS 2007/2 (Sheldrick, G.M., 2007)'
_exptl_crystal_colour blue
_exptl_crystal_density_diffrn 3.044
_exptl_crystal_density_method 'not measured'
_exptl_crystal_description plate
_exptl_crystal_F_000 301
_exptl_crystal_size_max 0.10
_exptl_crystal_size_mid 0.10
_exptl_crystal_size_min 0.05
_refine_diff_density_max 0.816
_refine_diff_density_min -0.906
_refine_diff_density_rms 0.209
_refine_ls_extinction_method none
_refine_ls_goodness_of_fit_ref 0.912
_refine_ls_hydrogen_treatment mixed
_refine_ls_matrix_type full
_refine_ls_number_parameters 131
_refine_ls_number_reflns 1549
_refine_ls_number_restraints 0
_refine_ls_restrained_S_all 0.912
_refine_ls_R_factor_all 0.0779
_refine_ls_R_factor_gt 0.0552
_refine_ls_shift/su_max 0.176
_refine_ls_shift/su_mean 0.003
_refine_ls_structure_factor_coef Fsqd
_refine_ls_weighting_details 'calc w=1/[\s^2^(Fo^2^)+(0.0338P)^2^+18.8865P] where P=(Fo^2^+2Fc^2^)/3'
_refine_ls_weighting_scheme calc
_refine_ls_wR_factor_gt 0.1163
_refine_ls_wR_factor_ref 0.1320
_reflns_number_gt 1250
_reflns_number_total 1549
_reflns_threshold_expression >2\s(I)
_cod_data_source_file c2dt31131c.txt
_cod_data_source_block test4
_cod_original_sg_symbol_H-M P2(1)/c
_cod_database_code 7020048

loop_
_symmetry_equiv_pos_as_xyz
'x, y, z'
'-x, y+1/2, -z+1/2'
'-x, -y, -z'
'x, -y-1/2, z-1/2'

loop_
_atom_site_label
_atom_site_type_symbol
_atom_site_fract_x
_atom_site_fract_y
_atom_site_fract_z
_atom_site_U_iso_or_equiv
_atom_site_adp_type
_atom_site_occupancy
_atom_site_symmetry_multiplicity
_atom_site_calc_flag
_atom_site_refinement_flags
F1 F 0.0088(6) 0.1570(5) 0.5464(5) 0.0211(9) Uani 1 1 d .
F2 F -0.1918(5) -0.2104(5) 0.1474(5) 0.0199(9) Uani 1 1 d .
O2 O -0.5913(6) 0.1593(5) 0.0480(5) 0.0166(10) Uani 1 1 d .
O6 O -0.1781(7) 0.1566(5) 0.3161(5) 0.0174(11) Uani 1 1 d .
O7 O -0.5337(7) 0.1622(5) 0.3546(5) 0.0152(10) Uani 1 1 d .
N1 N -0.1257(9) -0.0414(7) 0.8218(8) 0.0173(13) Uani 1 1 d .
O4 O -0.2298(6) 0.3269(5) 0.5217(5) 0.0163(11) Uani 1 1 d .
O5 O -0.2763(7) 0.0644(6) 0.5585(6) 0.0200(11) Uani 1 1 d .
O8 O -0.4421(7) -0.0817(5) 0.2184(6) 0.0209(11) Uani 1 1 d .
H1 H -0.171(11) -0.010(9) 0.739(10) 0.02(2) Uiso 1 1 d .
H3 H -0.025(12) -0.075(10) 0.806(9) 0.02(2) Uiso 1 1 d .
H4 H -0.124(9) 0.028(8) 0.879(8) 0.000(16) Uiso 1 1 d .
H2 H -0.199(14) -0.117(13) 0.854(12) 0.05(3) Uiso 1 1 d .
Cu1 Cu -0.38473(11) 0.14180(9) 0.18106(9) 0.0148(2) Uani 1 1 d .
Cu2 Cu -0.5000 0.0000 0.5000 0.0172(3) Uani 1 2 d S
P3 P -0.1799(2) 0.17800(19) 0.4802(2) 0.0152(4) Uani 1 1 d .
P4 P -0.3912(2) -0.19163(19) 0.1145(2) 0.0141(4) Uani 1 1 d .

loop_
_atom_site_aniso_label
_atom_site_aniso_U_11
_atom_site_aniso_U_22
_atom_site_aniso_U_33
_atom_site_aniso_U_23
_atom_site_aniso_U_13
_atom_site_aniso_U_12
F1 0.020(2) 0.021(2) 0.022(2) 0.0036(18) -0.0017(17) -0.0008(18)
F2 0.020(2) 0.020(2) 0.020(2) 0.0024(18) -0.0003(17) 0.0006(18)
O2 0.021(3) 0.015(3) 0.013(2) 0.004(2) 0.0030(19) 0.001(2)
O6 0.024(3) 0.014(3) 0.015(2) -0.001(2) 0.003(2) 0.001(2)
O7 0.024(3) 0.011(2) 0.010(2) 0.0023(18) 0.0033(19) -0.002(2)
N1 0.021(4) 0.009(3) 0.021(3) -0.006(3) -0.002(3) 0.000(3)
O4 0.020(3) 0.011(2) 0.019(3) 0.0024(19) 0.005(2) 0.0011(19)
O5 0.022(3) 0.020(3) 0.017(2) 0.008(2) -0.002(2) -0.004(2)
O8 0.030(3) 0.012(3) 0.021(3) -0.003(2) 0.000(2) -0.003(2)
Cu1 0.0186(5) 0.0118(4) 0.0141(4) 0.0002(3) 0.0010(3) 0.0000(3)
Cu2 0.0187(6) 0.0112(6) 0.0213(6) 0.0042(5) -0.0014(5) -0.0023(5)
P3 0.0177(9) 0.0126(9) 0.0152(9) 0.0011(7) 0.0007(7) 0.0002(7)
P4 0.0179(9) 0.0092(8) 0.0148(8) -0.0005(7) -0.0004(7) -0.0007(7)

loop_
_atom_type_symbol
_atom_type_description
_atom_type_scat_dispersion_real
_atom_type_scat_dispersion_imag
_atom_type_scat_source
N N 0.0061 0.0033 'International Tables Vol C Tables 4.2.6.8 and 6.1.1.4'
H H 0.0000 0.0000 'International Tables Vol C Tables 4.2.6.8 and 6.1.1.4'
O O 0.0106 0.0060 'International Tables Vol C Tables 4.2.6.8 and 6.1.1.4'
F F 0.0171 0.0103 'International Tables Vol C Tables 4.2.6.8 and 6.1.1.4'
P P 0.1023 0.0942 'International Tables Vol C Tables 4.2.6.8 and 6.1.1.4'
Cu Cu 0.3201 1.2651 'International Tables Vol C Tables 4.2.6.8 and 6.1.1.4'

loop_
_geom_angle_atom_site_label_1
_geom_angle_atom_site_label_2
_geom_angle_atom_site_label_3
_geom_angle
_geom_angle_site_symmetry_1
_geom_angle_site_symmetry_3
P4 O2 Cu1 129.2(3) 3_455 .
P3 O6 Cu1 123.9(3) . .
P4 O7 Cu2 126.3(3) 2_455 .
P4 O7 Cu1 118.4(3) 2_455 .
Cu2 O7 Cu1 112.3(2) . .
P3 O4 Cu1 120.3(3) . 4_566
P3 O5 Cu2 125.4(3) . .
P4 O8 Cu1 120.6(3) . .
O2 Cu1 O6 170.9(2) . .
O2 Cu1 O4 93.3(2) . 4_565
O6 Cu1 O4 85.8(2) . 4_565
O2 Cu1 O7 88.6(2) . .
O6 Cu1 O7 90.1(2) . .
O4 Cu1 O7 165.7(2) 4_565 .
O2 Cu1 O8 90.5(2) . .
O6 Cu1 O8 98.1(2) . .
O4 Cu1 O8 113.7(2) 4_565 .
O7 Cu1 O8 80.5(2) . .
O5 Cu2 O5 180.0 . 3_456
O5 Cu2 O7 90.3(2) . .
O5 Cu2 O7 89.7(2) 3_456 .
O5 Cu2 O7 89.7(2) . 3_456
O5 Cu2 O7 90.3(2) 3_456 3_456
O7 Cu2 O7 180.000(1) . 3_456
O6 P3 O4 113.3(3) . .
O6 P3 O5 114.5(3) . .
O4 P3 O5 113.1(3) . .
O6 P3 F1 106.2(3) . .
O4 P3 F1 106.1(3) . .
O5 P3 F1 102.6(3) . .
O8 P4 O2 118.4(3) . 3_455
O8 P4 O7 112.9(3) . 2_445
O2 P4 O7 111.0(3) 3_455 2_445
O8 P4 F2 105.8(3) . .
O2 P4 F2 102.5(3) 3_455 .
O7 P4 F2 104.5(3) 2_445 .

loop_
_geom_bond_atom_site_label_1
_geom_bond_atom_site_label_2
_geom_bond_distance
_geom_bond_site_symmetry_2
F1 P3 1.560(5) .
F2 P4 1.573(5) .
O2 P4 1.508(5) 3_455
O2 Cu1 1.944(5) .
O6 P3 1.511(5) .
O6 Cu1 1.952(5) .
O7 P4 1.542(5) 2_455
O7 Cu2 2.035(5) .
O7 Cu1 2.052(5) .
O4 P3 1.523(5) .
O4 Cu1 1.992(5) 4_566
O5 P3 1.528(5) .
O5 Cu2 1.888(5) .
O8 P4 1.486(5) .
O8 Cu1 2.201(5) .
Cu1 O4 1.992(5) 4_565
Cu2 O5 1.888(5) 3_456
Cu2 O7 2.035(5) 3_456
P4 O2 1.508(5) 3_455
P4 O7 1.542(5) 2_445
